data_4330275
loop_
_publ_author_name
'Sau Doan Nguyen'
'P. Shiv Halasyamani'

_publ_contact_author_address
;  
Department of Chemistry  
University of Houston  
Houston, Texas  
77204-5003  
USA  
;
_publ_contact_author_email psh@uh.edu
_publ_contact_author_fax 1-713-743-0796
_publ_contact_author_name 'P. Shiv Halasyamani'
_publ_contact_author_phone 1-713-743-3278
_publ_section_title
;
 Synthesis, Structure, and Characterization of New Li+- d0-Lone-Pair -
 Oxides: Noncentrosymmetric Polar Li6(Mo2O5)3(SeO3)6and Centrosymmetric
 Li2(MO3)(TeO3) (M = Mo6+or W6+)
;
_journal_name_full 'Inorganic Chemistry'
_journal_page_first 9529
_journal_page_last 9538
_journal_paper_doi 10.1021/ic301334c
_journal_volume 51
_journal_year 2012
_chemical_absolute_configuration unk
_chemical_formula_moiety 'Li2 Te Mo O6'
_chemical_formula_sum 'Li2 Mo O6 Te'
_chemical_formula_weight 333.42
_chemical_name_systematic
;  
?  
;
_space_group_IT_number 14
_symmetry_cell_setting monoclinic
_symmetry_Int_Tables_number 14
_symmetry_space_group_name_Hall '-P 2yn'
_symmetry_space_group_name_H-M 'P 1 21/n 1'
_atom_sites_solution_primary direct
_atom_sites_solution_secondary difmap
_cell_angle_alpha 90
_cell_angle_beta 94.7620(10)
_cell_angle_gamma 90
_cell_formula_units_Z 4
_cell_length_a 5.3830(5)
_cell_length_b 13.0027(11)
_cell_length_c 6.9814(6)
_cell_measurement_temperature 293.0(2)
_cell_volume 486.97(7)
_computing_structure_refinement 'SHELXL-97 (Sheldrick, 1997)'
_diffrn_ambient_temperature 293(2)
_diffrn_measured_fraction_theta_full 0.994
_diffrn_measured_fraction_theta_max 0.931
_diffrn_measurement_device_type 'Siemens area CCD'
_diffrn_measurement_method 'Omega scans'
_diffrn_radiation_monochromator graphite
_diffrn_radiation_type MoK\a
_diffrn_radiation_wavelength 0.71073
_diffrn_reflns_av_R_equivalents 0.062
_diffrn_reflns_av_unetI/netI 0.0381
_diffrn_reflns_limit_h_max 7
_diffrn_reflns_limit_h_min -6
_diffrn_reflns_limit_k_max 17
_diffrn_reflns_limit_k_min -17
_diffrn_reflns_limit_l_max 9
_diffrn_reflns_limit_l_min -7
_diffrn_reflns_number 3016
_diffrn_reflns_theta_full 25
_diffrn_reflns_theta_max 28.9
_diffrn_reflns_theta_min 3.13
_exptl_absorpt_coefficient_mu 8.509
_exptl_absorpt_correction_T_max 0.2809
_exptl_absorpt_correction_T_min 0.132
_exptl_absorpt_correction_type PSI_SCANS
_exptl_crystal_colour Colourless
_exptl_crystal_density_diffrn 4.548
_exptl_crystal_description block
_exptl_crystal_F_000 592
_exptl_crystal_size_max 0.4
_exptl_crystal_size_mid 0.2
_exptl_crystal_size_min 0.2
_refine_diff_density_max 1.268
_refine_diff_density_min -1.64
_refine_diff_density_rms 0.285
_refine_ls_extinction_coef 0.071(3)
_refine_ls_extinction_expression Fc^*^=kFc[1+0.001xFc^2^\l^3^/sin(2\q)]^-1/4^
_refine_ls_extinction_method SHELXL
_refine_ls_goodness_of_fit_ref 1.168
_refine_ls_matrix_type full
_refine_ls_number_parameters 92
_refine_ls_number_reflns 1199
_refine_ls_number_restraints 0
_refine_ls_restrained_S_all 1.168
_refine_ls_R_factor_all 0.0282
_refine_ls_R_factor_gt 0.0274
_refine_ls_shift/su_max 0.001
_refine_ls_shift/su_mean 0
_refine_ls_structure_factor_coef Fsqd
_refine_ls_weighting_details 'calc w=1/[\s^2^(Fo^2^)+(0.0378P)^2^+1.7207P] where P=(Fo^2^+2Fc^2^)/3'
_refine_ls_weighting_scheme calc
_refine_ls_wR_factor_gt 0.0702
_refine_ls_wR_factor_ref 0.0709
_reflns_number_gt 1182
_reflns_number_total 1199
_reflns_threshold_expression >2sigma(I)
_cod_data_source_file ic301334c_si_002_2.cif
_cod_data_source_block Li2(MoO3)(TeO3)
_cod_original_sg_symbol_Hall -P_2yn
_cod_original_formula_sum 'Li2 Te Mo O6'
_cod_database_code 4330275

loop_
_symmetry_equiv_pos_as_xyz
'x, y, z'
'-x+1/2, y+1/2, -z+1/2'
'-x, -y, -z'
'x-1/2, -y-1/2, z-1/2'

loop_
_atom_site_label
_atom_site_type_symbol
_atom_site_fract_x
_atom_site_fract_y
_atom_site_fract_z
_atom_site_U_iso_or_equiv
_atom_site_adp_type
_atom_site_occupancy
_atom_site_symmetry_multiplicity
_atom_site_calc_flag
Li1 Li 0.2994(15) 0.0700(7) 0.7671(12) 0.0170(16) Uani 1 1 d
Li2 Li 0.2583(16) -0.1476(7) 0.0164(14) 0.0198(17) Uani 1 1 d
Mo Mo 0.21742(6) 0.08974(3) 0.24722(5) 0.00672(16) Uani 1 1 d
Te Te -0.25152(4) 0.207802(19) 0.43462(4) 0.00680(15) Uani 1 1 d
O1 O 0.3595(6) -0.0197(2) 0.1633(5) 0.0119(6) Uani 1 1 d
O2 O 0.3023(7) 0.0909(3) 0.4921(5) 0.0161(7) Uani 1 1 d
O3 O -0.0999(6) 0.0534(2) 0.2359(5) 0.0130(6) Uani 1 1 d
O4 O -0.4820(6) 0.1919(2) 0.2115(5) 0.0098(6) Uani 1 1 d
O5 O -0.3675(6) 0.3441(2) 0.4671(5) 0.0086(5) Uani 1 1 d
O6 O 0.0248(6) 0.2489(2) 0.3084(5) 0.0109(6) Uani 1 1 d

loop_
_atom_site_aniso_label
_atom_site_aniso_U_11
_atom_site_aniso_U_22
_atom_site_aniso_U_33
_atom_site_aniso_U_23
_atom_site_aniso_U_13
_atom_site_aniso_U_12
Li1 0.015(4) 0.021(4) 0.016(4) -0.002(3) 0.009(3) -0.001(3)
Li2 0.016(4) 0.021(4) 0.022(4) -0.008(4) -0.003(3) 0.001(3)
Mo 0.0057(2) 0.0064(2) 0.0078(2) 0.00034(11) -0.00128(13) -0.00006(11)
Te 0.00571(19) 0.0067(2) 0.0077(2) 0.00029(8) -0.00115(11) -0.00011(7)
O1 0.0103(13) 0.0093(14) 0.0156(15) -0.0014(12) -0.0024(12) 0.0024(11)
O2 0.0166(16) 0.0215(17) 0.0099(14) 0.0011(12) -0.0014(12) -0.0021(12)
O3 0.0077(13) 0.0116(14) 0.0195(15) -0.0015(12) 0.0003(12) -0.0015(11)
O4 0.0094(13) 0.0107(12) 0.0087(13) -0.0007(11) -0.0030(11) -0.0021(11)
O5 0.0085(12) 0.0074(12) 0.0096(13) 0.0015(10) -0.0017(10) 0.0022(10)
O6 0.0109(13) 0.0118(15) 0.0105(14) -0.0014(11) 0.0028(11) -0.0029(11)

loop_
_atom_type_symbol
_atom_type_description
_atom_type_scat_dispersion_real
_atom_type_scat_dispersion_imag
_atom_type_scat_source
Li Li -0.0003 0.0001 'International Tables Vol C Tables 4.2.6.8 and 6.1.1.4'
Te Te -0.5308 1.6751 'International Tables Vol C Tables 4.2.6.8 and 6.1.1.4'
Mo Mo -1.6832 0.6857 'International Tables Vol C Tables 4.2.6.8 and 6.1.1.4'
O O 0.0106 0.006 'International Tables Vol C Tables 4.2.6.8 and 6.1.1.4'

loop_
_geom_angle_atom_site_label_1
_geom_angle_atom_site_label_2
_geom_angle_atom_site_label_3
_geom_angle
_geom_angle_site_symmetry_1
_geom_angle_site_symmetry_3
O2 Mo O1 104.60(16) . .
O2 Mo O3 102.78(16) . .
O1 Mo O3 102.47(15) . .
O2 Mo O4 88.24(15) . 1_655
O1 Mo O4 96.42(13) . 1_655
O3 Mo O4 154.78(14) . 1_655
O2 Mo O5 155.85(15) . 4_665
O1 Mo O5 95.00(14) . 4_665
O3 Mo O5 86.25(14) . 4_665
O4 Mo O5 75.50(12) 1_655 4_665
O2 Mo O6 84.14(14) . .
O1 Mo O6 170.48(14) . .
O3 Mo O6 78.82(13) . .
O4 Mo O6 79.86(11) 1_655 .
O5 Mo O6 75.61(11) 4_665 .
O6 Te O5 94.13(13) . .
O6 Te O4 97.72(14) . .
O5 Te O4 90.03(13) . .
O3 Li1 O2 99.0(4) 3_556 .
O3 Li1 O1 103.5(5) 3_556 3_656
O2 Li1 O1 101.9(4) . 3_656
O3 Li1 O5 100.7(4) 3_556 4_666
O2 Li1 O5 129.5(5) . 4_666
O1 Li1 O5 117.7(4) 3_656 4_666
O3 Li1 O6 171.1(4) 3_556 4_666
O2 Li1 O6 86.7(3) . 4_666
O1 Li1 O6 81.9(3) 3_656 4_666
O5 Li1 O6 70.4(3) 4_666 4_666
O1 Li2 O6 96.8(4) . 2_545
O1 Li2 O5 104.1(4) . 2_445
O6 Li2 O5 116.2(5) 2_545 2_445
O1 Li2 O4 117.1(5) . 3
O6 Li2 O4 86.6(3) 2_545 3
O5 Li2 O4 130.2(4) 2_445 3
O1 Li2 O3 91.0(4) . 3
O6 Li2 O3 163.1(5) 2_545 3
O5 Li2 O3 76.0(3) 2_445 3
O4 Li2 O3 76.5(3) 3 3

loop_
_geom_bond_atom_site_label_1
_geom_bond_atom_site_label_2
_geom_bond_distance
_geom_bond_site_symmetry_2
Li1 O3 1.929(10) 3_556
Li1 O1 1.971(9) 3_656
Li1 O5 2.052(9) 4_666
Li1 O6 2.654(9) 4_666
Li2 O6 2.105(10) 2_545
Li2 O5 2.119(9) 2_445
Li2 O4 2.152(10) 3
Li2 O3 2.254(10) 3
Mo O2 1.733(3) .
Mo O1 1.740(3) .
Mo O3 1.768(3) .
Mo O4 2.124(3) 1_655
Mo O5 2.151(3) 4_665
Mo O6 2.369(3) .
Te O6 1.869(3) .
Te O5 1.899(3) .
Te O4 1.920(3) .
O1 Li1 1.971(9) 3_656
O1 Li2 2.005(9) .
O2 Li1 1.940(9) .
O3 Li1 1.929(10) 3_556
O3 Li2 2.254(10) 3
O4 Mo 2.124(3) 1_455
O4 Li2 2.152(10) 3
O5 Li1 2.052(9) 4_565
O5 Li2 2.119(9) 2_455
O5 Mo 2.151(3) 4_566
O6 Li2 2.105(10) 2
O6 Li1 2.654(9) 4_565
